data_2004952
loop_
_publ_author_name
'Tahir, M. N.'
'\"Ulk\"u, D.'
'M\"ovs\"umov, E. M.'

_publ_section_title
;
 Tetraaquabis(3,5-dinitrobenzoato-<i>O</i>)cobalt(II) Tetrahydrate
;
_journal_issue 6
_journal_name_full 'Acta Crystallographica Section C'
_journal_page_first 1392
_journal_page_last 1394
_journal_paper_doi 10.1107/S010827019600128X
_journal_volume 52
_journal_year 1996
_chemical_formula_iupac '[Co (C7 H3 N2 O6)2 (H2 O)4], 4H2 O'
_chemical_formula_moiety '(CO2 C6H3 N2O4)~2~.8H2 O Co +2'
_chemical_formula_sum 'C14 H22 Co N4 O20'
_chemical_formula_weight 625.279
_space_group_IT_number 2
_symmetry_cell_setting triclinic
_symmetry_space_group_name_Hall '-P 1'
_symmetry_space_group_name_H-M 'P -1'
_atom_type_scat_source IntTabIV
_cell_angle_alpha 103.14(1)
_cell_angle_beta 98.37(1)
_cell_angle_gamma 92.45(1)
_cell_formula_units_Z 2
_cell_length_a 7.204(1)
_cell_length_b 11.752(2)
_cell_length_c 15.057(1)
_cell_measurement_reflns_used 25
_cell_measurement_temperature 295
_cell_measurement_theta_max 18.03
_cell_measurement_theta_min 8.59
_cell_volume 1224.3(3)
_computing_data_collection 'CAD-4 EXPRESS Software (Enraf-Nonius, 1993)'
_computing_data_reduction 'MolEN (Fair, 1990)'
_computing_molecular_graphics 'ORTEP (Johnson, 1965) in MolEN'
_computing_publication_material MolEN
_computing_structure_refinement 'MolEN LSFM'
_computing_structure_solution 'MolEN SIMPEL'
_diffrn_measurement_device 'Enraf-Nonius CAD-4'
_diffrn_measurement_method '\w/2\q scans'
_diffrn_radiation_type MoK\a
_diffrn_radiation_wavelength 0.71073
_diffrn_reflns_av_R_equivalents 0.017
_diffrn_reflns_limit_h_max 8
_diffrn_reflns_limit_h_min -8
_diffrn_reflns_limit_k_max 0
_diffrn_reflns_limit_k_min -14
_diffrn_reflns_limit_l_max 18
_diffrn_reflns_limit_l_min -18
_diffrn_reflns_number 5198
_diffrn_reflns_theta_max 26.32
_diffrn_reflns_theta_min 2.17
_diffrn_standards_decay_% 1.6
_diffrn_standards_interval_time 120
_diffrn_standards_number 3
_exptl_absorpt_coefficient_mu 0.794
_exptl_absorpt_correction_T_max 0.999
_exptl_absorpt_correction_T_min 0.958
_exptl_absorpt_correction_type 'empirical via \y scans (MolEN; Fair, 1990)'
_exptl_crystal_colour reddish
_exptl_crystal_density_diffrn 1.696
_exptl_crystal_density_meas ?
_exptl_crystal_description prism
_exptl_crystal_size_max 0.30
_exptl_crystal_size_mid 0.20
_exptl_crystal_size_min 0.15
_refine_diff_density_max 0.27
_refine_diff_density_min -0.21
_refine_ls_extinction_method none
_refine_ls_goodness_of_fit_obs 1.27
_refine_ls_number_parameters 352
_refine_ls_number_reflns 2765
_refine_ls_R_factor_obs 0.036
_refine_ls_shift/esd_max 0.0007
_refine_ls_structure_factor_coef F
_refine_ls_weighting_details 'w = 1/\s^2^(F)^2^'
_refine_ls_weighting_scheme calc
_refine_ls_wR_factor_obs 0.042
_reflns_number_observed 2944
_reflns_number_total 4694
_reflns_observed_criterion I>3\s(I)
_cod_data_source_file bm1053.cif
_cod_data_source_block Co
_cod_depositor_comments
;
The following automatic conversions were performed:

'_exptl_crystal_density_meas' value 'not measured' was changed to '?'
- the value is perceived as not measured.

Automatic conversion script
Id: cif_fix_values 3008 2015-01-20 13:52:24Z robertas 

The following automatic conversions were performed:

'_refine_ls_weighting_scheme' value 'w = 1/\s^2^(F)^2^' was changed
to 'calc'. New tag '_refine_ls_weighting_details' was created. The
value of the new tag was set to 'w = 1/\s^2^(F)^2^'.

Automatic conversion script
Id: cif_fix_values 3143 2015-03-26 13:38:13Z robertas 
;
_cod_original_cell_volume 1224.3(6)
_cod_database_code 2004952

loop_
_symmetry_equiv_pos_as_xyz
x,y,z
-x,-y,-z

loop_
_atom_site_aniso_label
_atom_site_aniso_U_11
_atom_site_aniso_U_22
_atom_site_aniso_U_33
_atom_site_aniso_U_12
_atom_site_aniso_U_13
_atom_site_aniso_U_23
_atom_site_aniso_type_symbol
Co 0.0447(2) 0.0284(2) 0.0240(2) 0.0042(2) 0.0139(2) 0.00860(10) Co
O1 0.0640(10) 0.0310(10) 0.0300(10) 0.0070(10) 0.0230(10) 0.0094(9) O
O2 0.092(2) 0.0290(10) 0.0370(10) 0.0130(10) 0.0280(10) 0.0131(9) O
O3 0.0640(10) 0.0380(10) 0.0290(10) 0.0000(10) 0.0220(10) 0.0092(9) O
O4 0.092(2) 0.0360(10) 0.0410(10) 0.0070(10) 0.0290(10) 0.0140(10) O
O5 0.0670(10) 0.0300(10) 0.0330(10) 0.0050(10) 0.0170(10) 0.0114(9) O
O6 0.0520(10) 0.0570(10) 0.0430(10) 0.0220(10) 0.0140(10) 0.0210(10) O
O7 0.0590(10) 0.0350(10) 0.0350(10) 0.0030(10) 0.0160(10) 0.0090(10) O
O8 0.0520(10) 0.0530(10) 0.0390(10) 0.0180(10) 0.0150(10) 0.0160(10) O
O9 0.106(2) 0.0350(10) 0.058(2) 0.0180(10) 0.023(2) 0.0100(10) O
O10 0.095(2) 0.0500(10) 0.0530(10) -0.0140(10) 0.0060(10) 0.0330(10) O
O11 0.125(2) 0.085(2) 0.0290(10) 0.021(2) 0.0290(10) 0.0160(10) O
O12 0.0580(10) 0.050(2) 0.0490(10) 0.0080(10) 0.0270(10) 0.0010(10) O
O13 0.106(2) 0.0350(10) 0.055(2) 0.0100(10) 0.022(2) 0.0050(10) O
O14 0.077(2) 0.0540(10) 0.0630(10) -0.0140(10) 0.0140(10) 0.0300(10) O
O15 0.110(2) 0.083(2) 0.0360(10) -0.010(2) 0.0420(10) 0.0040(10) O
O16 0.068(2) 0.0480(10) 0.0390(10) 0.0030(10) 0.0060(10) 0.0010(10) O
O17 0.092(2) 0.068(2) 0.0490(10) 0.0400(10) 0.0220(10) 0.0180(10) O
O18 0.0470(10) 0.0430(10) 0.0460(10) -0.0020(10) 0.0140(10) 0.0100(10) O
O19 0.0450(10) 0.0460(10) 0.0520(10) 0.0040(10) 0.0120(10) 0.0200(10) O
O20 0.143(3) 0.052(2) 0.0430(10) 0.020(2) 0.005(2) 0.0140(10) O
N1 0.064(2) 0.039(2) 0.0420(10) -0.004(2) 0.000(2) 0.0190(10) N
N2 0.054(2) 0.049(2) 0.0330(10) 0.0000(10) 0.0180(10) 0.0070(10) N
N3 0.051(2) 0.038(2) 0.043(2) 0.0010(10) 0.0020(10) 0.0150(10) N
N4 0.050(2) 0.050(2) 0.0270(10) 0.0080(10) 0.0100(10) 0.0060(10) N
C1 0.035(2) 0.032(2) 0.0220(10) 0.0030(10) 0.0060(10) 0.0080(10) C
C2 0.036(2) 0.030(2) 0.0280(10) 0.0010(10) 0.0080(10) 0.0070(10) C
C3 0.040(2) 0.029(2) 0.031(2) -0.0030(10) 0.0030(10) 0.0110(10) C
C4 0.046(2) 0.042(2) 0.0270(10) -0.003(2) 0.0100(10) 0.0130(10) C
C5 0.037(2) 0.038(2) 0.0240(10) 0.0020(10) 0.0140(10) 0.0050(10) C
C6 0.037(2) 0.033(2) 0.0280(10) 0.0050(10) 0.0080(10) 0.0080(10) C
C7 0.042(2) 0.032(2) 0.0270(10) 0.0040(10) 0.0090(10) 0.0120(10) C
C8 0.038(2) 0.036(2) 0.0270(10) 0.0070(10) 0.0130(10) 0.0120(10) C
C9 0.037(2) 0.035(2) 0.0260(10) 0.0060(10) 0.0090(10) 0.0060(10) C
C10 0.032(2) 0.030(2) 0.035(2) 0.0010(10) 0.0070(10) 0.0110(10) C
C11 0.036(2) 0.043(2) 0.0280(10) 0.000(2) 0.0090(10) 0.0130(10) C
C12 0.036(2) 0.040(2) 0.0230(10) 0.0060(10) 0.0100(10) 0.0050(10) C
C13 0.039(2) 0.033(2) 0.0290(10) 0.0030(10) 0.0110(10) 0.0070(10) C
C14 0.042(2) 0.040(2) 0.0290(10) 0.007(2) 0.0150(10) 0.0100(10) C

loop_
_atom_site_label
_atom_site_fract_x
_atom_site_fract_y
_atom_site_fract_z
_atom_site_B_iso_or_equiv
_atom_site_thermal_displace_type
_atom_site_type_symbol
Co 0.23237(6) 0.24792(4) 0.49528(3) 2.452(8) Beq Co
O1 0.1293(3) 0.2282(2) 0.6119(1) 3.14(5) Beq O
O2 0.0796(4) 0.4090(2) 0.6850(2) 3.93(6) Beq O
O3 0.3412(3) 0.2698(2) 0.3811(1) 3.31(5) Beq O
O4 0.3161(4) 0.0903(2) 0.2891(2) 4.24(6) Beq O
O5 0.3092(3) 0.4250(2) 0.5554(2) 3.30(5) Beq O
O6 -0.0359(3) 0.2805(2) 0.4334(2) 3.78(6) Beq O
O7 0.1520(3) 0.0703(2) 0.4355(2) 3.33(5) Beq O
O8 0.4996(3) 0.2084(2) 0.5542(2) 3.63(6) Beq O
O9 0.1365(4) -0.0847(2) 0.7672(2) 5.12(7) Beq O
O10 0.0033(4) -0.0722(2) 0.8888(2) 5.04(7) Beq O
O11 -0.0640(5) 0.3305(3) 1.0636(2) 6.10(8) Beq O
O12 -0.1819(3) 0.4418(2) 0.9778(2) 4.15(6) Beq O
O13 0.4319(4) 0.6090(2) 0.2541(2) 5.15(7) Beq O
O14 0.5732(4) 0.5891(2) 0.1353(2) 4.91(7) Beq O
O15 0.5474(4) 0.1985(3) -0.0683(2) 5.94(8) Beq O
O16 0.3729(4) 0.0638(2) -0.0381(2) 4.23(6) Beq O
O17 0.5145(4) 0.1123(2) 0.7099(2) 5.31(7) Beq O
O18 0.2777(3) -0.0700(2) 0.5563(2) 3.57(6) Beq O
O19 0.2501(3) 0.5834(2) 0.4472(2) 3.61(6) Beq O
O20 0.9209(5) 0.3471(2) 0.2716(2) 6.30(9) Beq O
N1 0.0592(4) -0.0310(3) 0.8284(2) 3.79(7) Beq N
N2 -0.1012(4) 0.3563(3) 0.9893(2) 3.53(7) Beq N
N3 0.4914(4) 0.5491(3) 0.1890(2) 3.46(7) Beq N
N4 0.4591(4) 0.1596(3) -0.0171(2) 3.33(7) Beq N
C1 0.0433(4) 0.2531(3) 0.7585(2) 2.32(7) Beq C
C2 0.0637(4) 0.1360(3) 0.7563(2) 2.45(7) Beq C
C3 0.0309(5) 0.0939(3) 0.8318(2) 2.59(7) Beq C
C4 -0.0216(5) 0.1630(3) 0.9090(2) 2.93(7) Beq C
C5 -0.0433(4) 0.2780(3) 0.9084(2) 2.57(7) Beq C
C6 -0.0131(4) 0.3262(3) 0.8355(2) 2.55(7) Beq C
C7 0.0881(5) 0.3017(3) 0.6790(2) 2.56(7) Beq C
C8 0.3969(4) 0.2527(3) 0.2290(2) 2.51(7) Beq C
C9 0.4214(4) 0.3736(3) 0.2438(2) 2.56(7) Beq C
C10 0.4634(5) 0.4211(3) 0.1726(2) 2.52(7) Beq C
C11 0.4804(5) 0.3546(3) 0.0869(2) 2.75(7) Beq C
C12 0.4505(5) 0.2348(3) 0.0746(2) 2.59(7) Beq C
C13 0.4093(5) 0.1820(3) 0.1432(2) 2.59(7) Beq C
C14 0.3490(5) 0.1989(3) 0.3062(2) 2.83(7) Beq C
H2 0.104 0.080 0.698 3.2 Beq H
H4 -0.044 0.129 0.966 3.9 Beq H
H6 -0.031 0.415 0.838 3.3 Beq H
H9 0.408 0.428 0.308 3.4 Beq H
H11 0.515 0.392 0.034 3.6 Beq H
H13 0.388 0.090 0.131 3.4 Beq H
H51 0.272 0.444 0.604 4.3 Beq H
H52 0.275 0.482 0.509 4.3 Beq H
H61 -0.121 0.322 0.463 4.9 Beq H
H62 -0.043 0.326 0.382 4.9 Beq H
H71 0.204 0.027 0.468 4.3 Beq H
H72 0.206 0.055 0.379 4.3 Beq H
H81 0.517 0.190 0.602 4.7 Beq H
H82 0.580 0.175 0.522 4.7 Beq H
H171 0.564 0.053 0.727 6.8 Beq H
H172 0.483 0.152 0.751 6.8 Beq H
H181 0.353 -0.027 0.611 4.7 Beq H
H182 0.169 -0.128 0.562 4.7 Beq H
H191 0.354 0.628 0.443 4.7 Beq H
H192 0.148 0.572 0.394 4.7 Beq H
H201 0.945 0.421 0.271 8.3 Beq H
H202 0.891 0.312 0.226 8.3 Beq H

loop_
_geom_angle_atom_site_label_1
_geom_angle_atom_site_label_2
_geom_angle_atom_site_label_3
_geom_angle
_geom_angle_publ_flag
O1 Co O3 178.53(8) yes
O1 Co O5 90.80(9) yes
O1 Co O6 91.40(10) yes
O1 Co O7 88.71(9) yes
O1 Co O8 89.00(10) yes
O3 Co O5 88.20(9) yes
O3 Co O6 89.70(10) yes
O3 Co O7 92.30(9) yes
O3 Co O8 89.90(10) yes
O5 Co O6 93.40(9) yes
O5 Co O7 179.30(10) yes
O5 Co O8 88.82(9) yes
O6 Co O7 86.09(9) yes
O6 Co O8 177.74(9) yes
O7 Co O8 91.69(9) yes
Co O1 C7 131.6(2) yes
Co O3 C14 130.8(2) yes
Co O5 H51 110.5(2) no
Co O5 H52 113.80(10) no
H51 O5 H52 114.6(2) no
Co O6 H61 125.6(2) no
Co O6 H62 117.9(2) no
H61 O6 H62 94.7(2) no
Co O7 H71 111.2(2) no
Co O7 H72 104.1(2) no
H71 O7 H72 105.7(2) no
Co O8 H81 122.6(2) no
Co O8 H82 123.4(2) no
H81 O8 H82 106.6(3) no
H171 O17 H172 109.3(3) no
H181 O18 H182 118.2(3) no
H191 O19 H192 114.1(3) no
H201 O20 H202 111.2(4) no
O9 N1 O10 124.9(3) no
O9 N1 C3 118.0(3) no
O10 N1 C3 117.0(3) no
O11 N2 O12 124.5(3) no
O11 N2 C5 117.4(3) no
O12 N2 C5 118.2(3) no
O13 N3 O14 124.0(3) no
O13 N3 C10 118.4(3) no
O14 N3 C10 117.7(3) no
O15 N4 O16 124.0(3) no
O15 N4 C12 118.1(3) no
O16 N4 C12 117.8(3) no
C2 C1 C6 119.9(3) no
C2 C1 C7 119.6(3) no
C6 C1 C7 120.5(3) no
C1 C2 C3 118.9(3) no
C1 C2 H2 120.4(3) no
C3 C2 H2 120.7(3) no
N1 C3 C2 117.5(3) no
N1 C3 C4 119.5(3) no
C2 C3 C4 122.9(3) no
C3 C4 C5 116.8(3) no
C3 C4 H4 121.6(3) no
C5 C4 H4 121.6(3) no
N2 C5 C4 119.1(3) no
N2 C5 C6 117.4(3) no
C4 C5 C6 123.5(3) no
C1 C6 C5 118.0(3) no
C1 C6 H6 120.8(3) no
C5 C6 H6 121.1(3) no
O1 C7 O2 126.2(3) yes
O1 C7 C1 115.5(3) no
O2 C7 C1 118.4(3) no
C9 C8 C13 120.1(3) no
C9 C8 C14 119.4(3) no
C13 C8 C14 120.4(3) no
C8 C9 C10 118.7(3) no
C8 C9 H9 120.6(3) no
C10 C9 H9 120.7(3) no
N3 C10 C9 118.5(3) no
N3 C10 C11 118.1(3) no
C9 C10 C11 123.4(3) no
C10 C11 C12 115.9(3) no
C10 C11 H11 122.2(3) no
C12 C11 H11 121.9(3) no
N4 C12 C11 118.3(3) no
N4 C12 C13 118.3(3) no
C11 C12 C13 123.5(3) no
C8 C13 C12 118.4(3) no
C8 C13 H13 120.8(3) no
C12 C13 H13 120.8(3) no
O3 C14 O4 126.2(3) yes
O3 C14 C8 115.7(3) no
O4 C14 C8 118.0(3) no

loop_
_geom_bond_atom_site_label_1
_geom_bond_atom_site_label_2
_geom_bond_distance
_geom_bond_publ_flag
Co O1 2.059(2) yes
Co O3 2.052(2) yes
Co O5 2.087(2) yes
Co O6 2.110(2) yes
Co O7 2.096(2) yes
Co O8 2.116(2) yes
O1 C7 1.253(4) yes
O2 C7 1.248(4) yes
O3 C14 1.250(4) yes
O4 C14 1.248(4) yes
O5 H51 0.806(2) no
O5 H52 1.088(2) no
O6 H61 0.902(2) no
O6 H62 1.028(3) no
O7 H71 0.840(2) no
O7 H72 0.966(2) no
O8 H81 0.792(2) no
O8 H82 0.856(2) no
O9 N1 1.213(4) no
O10 N1 1.231(4) no
O11 N2 1.220(4) no
O12 N2 1.216(4) no
O13 N3 1.215(4) no
O14 N3 1.228(4) no
O15 N4 1.220(4) no
O16 N4 1.214(4) no
O17 H171 0.868(3) no
O17 H172 0.753(3) no
O18 H181 0.940(2) no
O18 H182 1.045(2) no
O19 H191 0.916(2) no
O19 H192 0.982(2) no
O20 H201 0.880(3) no
O20 H202 0.710(2) no
N1 C3 1.480(4) no
N2 C5 1.475(4) no
N3 C10 1.469(4) no
N4 C12 1.471(4) no
C1 C2 1.384(5) no
C1 C6 1.401(4) no
C1 C7 1.506(5) no
C2 C3 1.384(5) no
C2 H2 1.050(3) no
C3 C4 1.371(4) no
C4 C5 1.369(5) no
C4 H4 1.050(4) no
C5 C6 1.383(5) no
C6 H6 1.050(3) no
C8 C9 1.387(5) no
C8 C13 1.385(4) no
C8 C14 1.518(5) no
C9 C10 1.380(5) no
C9 H9 1.050(3) no
C10 C11 1.374(4) no
C11 C12 1.381(5) no
C11 H11 1.050(4) no
C12 C13 1.381(5) no
C13 H13 1.050(3) no

loop_
_geom_torsion_atom_site_label_1
_geom_torsion_atom_site_label_2
_geom_torsion_atom_site_label_3
_geom_torsion_atom_site_label_4
_geom_torsion
_geom_torsion_publ_flag
O3 Co O1 C7 62.66(3.77) no
O5 Co O1 C7 15.73(0.29) no
O6 Co O1 C7 -77.69(0.29) no
O7 Co O1 C7 -163.75(0.29) no
O8 Co O1 C7 104.54(0.29) no
O1 Co O3 C14 134.17(3.60) no
O5 Co O3 C14 -178.87(0.29) no
O6 Co O3 C14 -85.46(0.29) no
O7 Co O3 C14 0.62(0.29) no
O8 Co O3 C14 92.31(0.29) no
O1 Co O5 H51 -6.03(0.21) no
O1 Co O5 H52 -136.58(0.18) no
O3 Co O5 H51 175.05(0.21) no
O3 Co O5 H52 44.49(0.18) no
O6 Co O5 H51 85.43(0.21) no
O6 Co O5 H52 -45.13(0.18) no
O7 Co O5 H51 40.52(7.20) no
O7 Co O5 H52 -90.04(7.09) no
O8 Co O5 H51 -94.99(0.21) no
O8 Co O5 H52 134.46(0.18) no
O1 Co O6 H61 37.85(0.25) no
O1 Co O6 H62 157.35(0.19) no
O3 Co O6 H61 -141.22(0.25) no
O3 Co O6 H62 -21.71(0.20) no
O5 Co O6 H61 -53.04(0.25) no
O5 Co O6 H62 66.47(0.20) no
O7 Co O6 H61 126.46(0.25) no
O7 Co O6 H62 -114.04(0.20) no
O8 Co O6 H61 137.61(2.23) no
O8 Co O6 H62 -102.89(2.33) no
O1 Co O7 H71 -58.15(0.21) no
O1 Co O7 H72 -171.48(0.17) no
O3 Co O7 H71 120.78(0.21) no
O3 Co O7 H72 7.46(0.17) no
O5 Co O7 H71 -104.71(7.07) no
O5 Co O7 H72 141.97(7.01) no
O6 Co O7 H71 -149.65(0.21) no
O6 Co O7 H72 97.03(0.17) no
O8 Co O7 H71 30.79(0.21) no
O8 Co O7 H72 -82.54(0.17) no
O1 Co O8 H81 4.69(0.25) no
O1 Co O8 H82 150.60(0.24) no
O3 Co O8 H81 -176.29(0.25) no
O3 Co O8 H82 -30.38(0.25) no
O5 Co O8 H81 95.51(0.25) no
O5 Co O8 H82 -118.58(0.24) no
O6 Co O8 H81 -95.12(2.33) no
O6 Co O8 H82 50.79(2.46) no
O7 Co O8 H81 -83.99(0.25) no
O7 Co O8 H82 61.92(0.25) no
Co O1 C7 O2 9.44(0.52) no
Co O1 C7 C1 -171.24(0.20) no
Co O3 C14 O4 -12.07(0.52) no
Co O3 C14 C8 165.77(0.21) no
O9 N1 C3 C2 11.1(5) yes
O9 N1 C3 C4 -167.41(0.33) no
O10 N1 C3 C2 -169.42(0.31) no
O10 N1 C3 C4 12.0(5) yes
O11 N2 C5 C4 25.4(5) yes
O11 N2 C5 C6 -154.36(0.32) no
O12 N2 C5 C4 -154.72(0.32) no
O12 N2 C5 C6 25.5(4) yes
O13 N3 C10 C9 -18.19(0.46) no
O13 N3 C10 C11 161.8(3) yes
O14 N3 C10 C9 162.2(3) yes
O14 N3 C10 C11 -17.87(0.45) no
O15 N4 C12 C11 22.8(5) yes
O15 N4 C12 C13 -158.46(0.32) no
O16 N4 C12 C11 -155.01(0.31) no
O16 N4 C12 C13 23.7(5) yes
C6 C1 C2 C3 -1.23(0.47) no
C6 C1 C2 H2 178.91(0.29) no
C7 C1 C2 C3 176.87(0.29) no
C7 C1 C2 H2 -2.99(0.47) no
C2 C1 C6 C5 1.26(0.46) no
C2 C1 C6 H6 -179.20(0.30) no
C7 C1 C6 C5 -176.82(0.29) no
C7 C1 C6 H6 2.72(0.48) no
C2 C1 C7 O1 4.9(4) yes
C2 C1 C7 O2 -175.76(0.30) no
C6 C1 C7 O1 -177.04(0.29) no
C6 C1 C7 O2 2.3(5) yes
C1 C2 C3 N1 -178.29(0.29) no
C1 C2 C3 C4 0.21(0.50) no
H2 C2 C3 N1 1.57(0.48) no
H2 C2 C3 C4 -179.93(0.32) no
N1 C3 C4 C5 179.21(0.29) no
N1 C3 C4 H4 -0.71(0.51) no
C2 C3 C4 C5 0.74(0.50) no
C2 C3 C4 H4 -179.18(0.31) no
C3 C4 C5 N2 179.51(0.29) no
C3 C4 C5 C6 -0.70(0.50) no
H4 C4 C5 N2 -0.57(0.50) no
H4 C4 C5 C6 179.22(0.31) no
N2 C5 C6 C1 179.51(0.28) no
N2 C5 C6 H6 -0.03(0.46) no
C4 C5 C6 C1 -0.28(0.50) no
C4 C5 C6 H6 -179.83(0.30) no
C13 C8 C9 C10 -1.87(0.48) no
C13 C8 C9 H9 177.78(0.30) no
C14 C8 C9 C10 -179.48(0.29) no
C14 C8 C9 H9 0.17(0.47) no
C9 C8 C13 C12 1.48(0.48) no
C9 C8 C13 H13 -178.63(0.30) no
C14 C8 C13 C12 179.07(0.29) no
C14 C8 C13 H13 -1.04(0.49) no
C9 C8 C14 O3 -2.4(5) yes
C9 C8 C14 O4 175.59(0.31) no
C13 C8 C14 O3 179.96(0.39) no
C13 C8 C14 O4 -2.0(5) yes
C8 C9 C10 N3 -179.31(0.29) no
C8 C9 C10 C11 0.73(0.50) no
H9 C9 C10 N3 1.04(0.48) no
H9 C9 C10 C11 -178.92(0.30) no
N3 C10 C11 C12 -179.21(0.29) no
N3 C10 C11 H11 1.09(0.50) no
C9 C10 C11 C12 0.75(0.49) no
C9 C10 C11 H11 -178.95(0.31) no
C10 C11 C12 N4 177.49(0.29) no
C10 C11 C12 C13 -1.16(0.49) no
H11 C11 C12 N4 -2.81(0.49) no
H11 C11 C12 C13 178.54(0.31) no
N4 C12 C13 C8 -178.58(0.29) no
N4 C12 C13 H13 1.53(0.48) no
C11 C12 C13 C8 0.07(0.52) no
C11 C12 C13 H13 -179.82(0.31) no
